data_7118559
loop_
_publ_author_name
'Konishi, Akihito'
'Yasunaga, Ryosuke'
'Chiba, Kouji'
'Yasuda, Makoto'

_publ_section_title
;
 Synthesis, characterization, and properties of a benzofuran-based
 cage-shaped borate: photo activation of Lewis acid catalysts.
;
_journal_issue 16
_journal_name_full 'Chemical communications (Cambridge, England)'
_journal_page_first 3348
_journal_page_last 3351
_journal_paper_doi 10.1039/c6cc00291a
_journal_volume 52
_journal_year 2016
_chemical_formula_moiety 'C29 H21 B O7'
_chemical_formula_sum 'C29 H21 B O7'
_chemical_formula_weight 492.29
_chemical_name_common 'benzofuran-based cage-dhaped borate'
_chemical_name_systematic 4?THF
_space_group_IT_number 14
_symmetry_cell_setting monoclinic
_symmetry_Int_Tables_number 14
_symmetry_space_group_name_Hall '-P 2yn'
_symmetry_space_group_name_H-M 'P 1 21/n 1'
_atom_sites_solution_hydrogens geom
_atom_sites_solution_primary direct
_atom_sites_solution_secondary difmap
_audit_update_record
;
2015-12-03 deposited with the CCDC.
2016-01-21 downloaded from the CCDC.
;
_cell_angle_alpha 90.0000
_cell_angle_beta 109.8859(10)
_cell_angle_gamma 90.0000
_cell_formula_units_Z 4
_cell_length_a 14.2762(3)
_cell_length_b 10.18060(18)
_cell_length_c 17.0287(3)
_cell_measurement_reflns_used 21515
_cell_measurement_temperature 123
_cell_measurement_theta_max 68.21
_cell_measurement_theta_min 3.29
_cell_volume 2327.38(8)
_computing_cell_refinement 'RAPID AUTO'
_computing_data_collection 'RAPID AUTO (Rigaku, ????)'
_computing_data_reduction 'RAPID AUTO'
_computing_molecular_graphics 'CrystalStructure 4.0'
_computing_publication_material 'CrystalStructure 4.0 (Rigaku, 2010)'
_computing_structure_refinement 'CRYSTALS (Carruthers, et al., 1999)'
_computing_structure_solution 'SIR92 (Altomare, et al., 1994)'
_diffrn_ambient_temperature 123
_diffrn_detector_area_resol_mean 10.000
_diffrn_measured_fraction_theta_full 0.999
_diffrn_measured_fraction_theta_max 0.999
_diffrn_measurement_device_type 'Rigaku R-AXIS RAPID'
_diffrn_measurement_method \w
_diffrn_radiation_type 'Cu K\a'
_diffrn_radiation_wavelength 1.54187
_diffrn_reflns_av_R_equivalents 0.0419
_diffrn_reflns_limit_h_max 16
_diffrn_reflns_limit_h_min -17
_diffrn_reflns_limit_k_max 12
_diffrn_reflns_limit_k_min -12
_diffrn_reflns_limit_l_max 20
_diffrn_reflns_limit_l_min -19
_diffrn_reflns_number 24040
_diffrn_reflns_theta_full 68.21
_diffrn_reflns_theta_max 68.21
_diffrn_standards_number 0
_exptl_absorpt_coefficient_mu 0.825
_exptl_absorpt_correction_type none
_exptl_crystal_colour colorless
_exptl_crystal_density_diffrn 1.405
_exptl_crystal_density_method 'not measured'
_exptl_crystal_description prism
_exptl_crystal_F_000 1024.00
_exptl_crystal_size_max 0.800
_exptl_crystal_size_mid 0.800
_exptl_crystal_size_min 0.600
_refine_diff_density_max 0.819
_refine_diff_density_min -0.517
_refine_ls_extinction_method none
_refine_ls_goodness_of_fit_ref 3.326
_refine_ls_hydrogen_treatment refxyz
_refine_ls_number_parameters 418
_refine_ls_number_reflns 3757
_refine_ls_R_factor_gt 0.0526
_refine_ls_shift/su_max 0.000
_refine_ls_structure_factor_coef Fsqd
_refine_ls_weighting_details 'w = 1/\s^2^(Fo^2^)'
_refine_ls_weighting_scheme sigma
_refine_ls_wR_factor_ref 0.1067
_reflns_number_gt 3757
_reflns_number_total 4246
_reflns_threshold_expression F^2^>2.0\s(F^2^)
_cod_data_source_file c6cc00291a2.cif
_cod_data_source_block benzo-THF
_cod_depositor_comments 'Adding full bibliography for 7118559.cif.'
_cod_database_code 7118559

loop_
_symmetry_equiv_pos_site_id
_symmetry_equiv_pos_as_xyz
1 +X,+Y,+Z
2 1/2-X,1/2+Y,1/2-Z
3 -X,-Y,-Z
4 1/2+X,1/2-Y,1/2+Z

loop_
_atom_site_label
_atom_site_type_symbol
_atom_site_fract_x
_atom_site_fract_y
_atom_site_fract_z
_atom_site_U_iso_or_equiv
_atom_site_adp_type
_atom_site_occupancy
_atom_site_symmetry_multiplicity
_atom_site_calc_flag
O1 O 0.88586(10) -0.00714(13) 0.31278(8) 0.0208(4) Uani 1.0 4 d
O2 O 0.97598(10) 0.15403(13) 0.26232(8) 0.0217(4) Uani 1.0 4 d
O3 O 1.05063(10) 0.06349(13) 0.40063(8) 0.0209(4) Uani 1.0 4 d
O4 O 0.91399(10) 0.20825(14) 0.37060(8) 0.0222(5) Uani 1.0 4 d
O5 O 1.40074(10) -0.04548(15) 0.34904(9) 0.0281(5) Uani 1.0 4 d
O6 O 0.88349(11) -0.12116(16) -0.03026(8) 0.0335(5) Uani 1.0 4 d
O7 O 0.99103(13) -0.51458(15) 0.40416(9) 0.0361(5) Uani 1.0 4 d
C8 C 0.99026(15) -0.1930(2) 0.31518(11) 0.0194(6) Uani 1.0 4 d
C9 C 1.23247(16) -0.0707(2) 0.31405(12) 0.0214(6) Uani 1.0 4 d
C10 C 0.91235(16) -0.1344(2) 0.33384(12) 0.0209(6) Uani 1.0 4 d
C11 C 1.13704(15) 0.0389(2) 0.38458(12) 0.0197(6) Uani 1.0 4 d
C12 C 1.31610(16) -0.0047(2) 0.36560(13) 0.0234(6) Uani 1.0 4 d
C13 C 1.26849(18) -0.1574(3) 0.26334(14) 0.0252(7) Uani 1.0 4 d
C14 C 1.04852(16) -0.1241(2) 0.26727(12) 0.0199(6) Uani 1.0 4 d
C15 C 0.95465(15) 0.0823(2) 0.18976(12) 0.0217(6) Uani 1.0 4 d
C16 C 0.89908(19) 0.1794(3) 0.45142(13) 0.0274(7) Uani 1.0 4 d
C17 C 0.90100(17) 0.1491(3) 0.11552(13) 0.0256(7) Uani 1.0 4 d
C18 C 0.90315(16) -0.0408(3) 0.03905(12) 0.0265(7) Uani 1.0 4 d
C19 C 0.87429(17) 0.0877(3) 0.03831(14) 0.0281(7) Uani 1.0 4 d
C20 C 1.31457(18) 0.0815(3) 0.42774(14) 0.0255(7) Uani 1.0 4 d
C21 C 0.95736(15) -0.1099(2) 0.11136(12) 0.0225(6) Uani 1.0 4 d
C22 C 1.22330(17) 0.1028(2) 0.43568(13) 0.0230(7) Uani 1.0 4 d
C23 C 0.98572(15) -0.0473(2) 0.18987(12) 0.0196(6) Uani 1.0 4 d
C24 C 0.85513(17) -0.2037(3) 0.37353(12) 0.0243(7) Uani 1.0 4 d
C25 C 1.13919(15) -0.04883(19) 0.32251(12) 0.0190(6) Uani 1.0 4 d
C26 C 0.92524(18) -0.2397(3) 0.00089(15) 0.0341(8) Uani 1.0 4 d
C27 C 0.82218(18) 0.2702(3) 0.31243(14) 0.0317(7) Uani 1.0 4 d
C28 C 1.0712(2) -0.5267(3) 0.37669(15) 0.0366(8) Uani 1.0 4 d
C29 C 0.96947(17) -0.2392(3) 0.08345(14) 0.0275(7) Uani 1.0 4 d
C30 C 1.01292(16) -0.3233(2) 0.34222(12) 0.0238(7) Uani 1.0 4 d
C31 C 1.08738(19) -0.4173(3) 0.33924(13) 0.0305(7) Uani 1.0 4 d
C32 C 0.95593(18) -0.3884(2) 0.38235(13) 0.0269(7) Uani 1.0 4 d
C33 C 0.7549(3) 0.2860(5) 0.36238(18) 0.0650(13) Uani 1.0 4 d
C34 C 1.36720(19) -0.1398(3) 0.28684(14) 0.0294(7) Uani 1.0 4 d
C35 C 0.87613(18) -0.3333(3) 0.39845(13) 0.0286(7) Uani 1.0 4 d
C36 C 0.8188(3) 0.2732(4) 0.45117(17) 0.0567(11) Uani 1.0 4 d
B38 B 0.96069(19) 0.0943(3) 0.33334(14) 0.0201(7) Uani 1.0 4 d
H37 H 0.7971(17) -0.156(3) 0.3885(13) 0.043(7) Uiso 1.0 4 d
H39 H 0.8369(15) -0.384(2) 0.4258(12) 0.027(6) Uiso 1.0 4 d
H40 H 1.0972(18) -0.612(3) 0.3825(15) 0.052(8) Uiso 1.0 4 d
H41 H 1.1409(16) -0.4064(19) 0.3161(12) 0.028(7) Uiso 1.0 4 d
H42 H 1.2152(15) 0.162(2) 0.4757(12) 0.024(6) Uiso 1.0 4 d
H43 H 1.3734(16) 0.122(2) 0.4640(13) 0.034(7) Uiso 1.0 4 d
H44 H 1.4180(18) -0.175(3) 0.2635(14) 0.048(8) Uiso 1.0 4 d
H45 H 1.2300(15) -0.207(2) 0.2222(12) 0.023(6) Uiso 1.0 4 d
H46 H 1.0044(16) -0.317(3) 0.1187(13) 0.039(7) Uiso 1.0 4 d
H47 H 0.9198(17) -0.310(3) -0.0422(14) 0.046(8) Uiso 1.0 4 d
H48 H 0.8765(16) 0.240(2) 0.1186(13) 0.031(7) Uiso 1.0 4 d
H49 H 0.8364(15) 0.121(2) -0.0144(13) 0.031(7) Uiso 1.0 4 d
H50 H 1.0743(14) -0.192(2) 0.2445(12) 0.017(6) Uiso 1.0 4 d
H51 H 0.8466(17) 0.354(3) 0.2936(13) 0.040(8) Uiso 1.0 4 d
H52 H 0.7986(17) 0.206(3) 0.2647(15) 0.043(8) Uiso 1.0 4 d
H53 H 0.9628(18) 0.198(3) 0.4979(14) 0.042(7) Uiso 1.0 4 d
H54 H 0.8784(19) 0.084(3) 0.4503(15) 0.061(9) Uiso 1.0 4 d
H55 H 0.848(3) 0.374(4) 0.467(3) 0.153(19) Uiso 1.0 4 d
H56 H 0.7816(18) 0.229(3) 0.4854(15) 0.051(8) Uiso 1.0 4 d
H57 H 0.717(3) 0.352(4) 0.348(2) 0.100(14) Uiso 1.0 4 d
H58 H 0.726(3) 0.176(4) 0.364(3) 0.150(18) Uiso 1.0 4 d

loop_
_atom_site_aniso_label
_atom_site_aniso_U_11
_atom_site_aniso_U_22
_atom_site_aniso_U_33
_atom_site_aniso_U_12
_atom_site_aniso_U_13
_atom_site_aniso_U_23
O1 0.0219(9) 0.0197(9) 0.0210(8) -0.0003(7) 0.0077(7) -0.0001(6)
O2 0.0300(9) 0.0199(9) 0.0182(8) -0.0008(7) 0.0119(7) -0.0014(6)
O3 0.0195(8) 0.0261(9) 0.0184(8) 0.0022(7) 0.0081(6) -0.0016(6)
O4 0.0249(9) 0.0240(9) 0.0188(8) 0.0056(7) 0.0088(7) 0.0003(6)
O5 0.0244(9) 0.0328(10) 0.0311(9) 0.0038(7) 0.0147(7) 0.0025(7)
O6 0.0370(10) 0.0428(11) 0.0205(8) -0.0029(8) 0.0095(8) -0.0079(8)
O7 0.0562(12) 0.0219(10) 0.0348(10) 0.0016(8) 0.0214(9) 0.0046(7)
C8 0.0237(13) 0.0198(12) 0.0143(10) -0.0029(10) 0.0059(9) -0.0023(9)
C9 0.0246(13) 0.0219(13) 0.0206(11) 0.0029(10) 0.0115(10) 0.0033(9)
C10 0.0243(13) 0.0216(13) 0.0148(11) -0.0026(10) 0.0041(9) -0.0002(9)
C11 0.0212(12) 0.0202(12) 0.0204(11) 0.0018(10) 0.0107(9) 0.0020(9)
C12 0.0218(12) 0.0256(13) 0.0260(12) 0.0032(10) 0.0123(10) 0.0048(10)
C13 0.0292(14) 0.0255(14) 0.0245(13) 0.0024(11) 0.0138(11) 0.0005(10)
C14 0.0253(13) 0.0173(12) 0.0195(11) 0.0014(10) 0.0107(10) -0.0030(9)
C15 0.0242(13) 0.0232(13) 0.0198(11) -0.0037(10) 0.0103(10) -0.0020(9)
C16 0.0346(15) 0.0349(15) 0.0165(12) 0.0041(12) 0.0136(11) -0.0009(10)
C17 0.0279(14) 0.0267(14) 0.0239(12) 0.0019(11) 0.0111(10) 0.0048(10)
C18 0.0279(13) 0.0385(16) 0.0157(11) -0.0086(11) 0.0107(10) -0.0068(10)
C19 0.0273(14) 0.0350(15) 0.0222(12) 0.0023(11) 0.0088(11) 0.0069(11)
C20 0.0225(13) 0.0278(14) 0.0258(12) -0.0022(11) 0.0076(10) -0.0019(10)
C21 0.0219(13) 0.0254(13) 0.0232(12) -0.0019(10) 0.0116(10) -0.0012(10)
C22 0.0270(13) 0.0212(13) 0.0226(12) -0.0012(10) 0.0109(10) -0.0024(10)
C23 0.0201(12) 0.0232(12) 0.0181(11) -0.0019(10) 0.0100(9) 0.0002(9)
C24 0.0251(14) 0.0288(14) 0.0194(11) -0.0036(11) 0.0080(10) -0.0007(10)
C25 0.0222(12) 0.0176(12) 0.0191(11) 0.0015(10) 0.0096(9) 0.0026(9)
C26 0.0356(15) 0.0354(16) 0.0351(14) -0.0033(12) 0.0170(12) -0.0092(12)
C27 0.0276(14) 0.0403(17) 0.0241(13) 0.0149(12) 0.0046(11) 0.0039(12)
C28 0.0568(19) 0.0239(15) 0.0338(14) 0.0100(13) 0.0215(13) 0.0030(11)
C29 0.0290(14) 0.0301(15) 0.0271(13) -0.0036(11) 0.0145(11) -0.0097(11)
C30 0.0318(14) 0.0217(13) 0.0183(11) -0.0014(10) 0.0088(10) -0.0034(9)
C31 0.0426(16) 0.0275(14) 0.0250(13) 0.0052(12) 0.0163(12) 0.0000(10)
C32 0.0409(15) 0.0173(13) 0.0217(12) -0.0012(11) 0.0097(11) 0.0010(9)
C33 0.048(2) 0.117(4) 0.0361(17) 0.044(3) 0.0224(15) 0.0146(19)
C34 0.0354(15) 0.0297(15) 0.0299(13) 0.0083(12) 0.0199(12) 0.0042(10)
C35 0.0353(15) 0.0290(14) 0.0233(12) -0.0079(12) 0.0123(11) 0.0013(10)
C36 0.0418(19) 0.102(3) 0.0324(16) 0.0341(19) 0.0200(14) 0.0101(17)
B38 0.0240(14) 0.0200(14) 0.0190(12) 0.0014(11) 0.0109(11) -0.0016(10)

loop_
_atom_type_symbol
_atom_type_description
_atom_type_scat_dispersion_real
_atom_type_scat_dispersion_imag
_atom_type_scat_source
C C 0.0181 0.0091
;
International Tables for Crystallography
(1992, Vol. C, Tables 4.2.6.8 and 6.1.1.4)
;
H H 0.0000 0.0000
;
International Tables for Crystallography
(1992, Vol. C, Table 6.1.1.4)
;
B B 0.0090 0.0039
;
International Tables for Crystallography
(1992, Vol. C, Tables 4.2.6.8 and 6.1.1.4)
;
O O 0.0492 0.0322
;
International Tables for Crystallography
(1992, Vol. C, Tables 4.2.6.8 and 6.1.1.4)
;

loop_
_geom_angle_atom_site_label_1
_geom_angle_atom_site_label_2
_geom_angle_atom_site_label_3
_geom_angle
_geom_angle_publ_flag
C10 O1 B38 120.07(16) yes
C15 O2 B38 118.75(17) yes
C11 O3 B38 120.07(18) yes
C16 O4 C27 109.15(18) yes
C16 O4 B38 116.06(17) yes
C27 O4 B38 116.23(15) yes
C12 O5 C34 105.23(17) yes
C18 O6 C26 104.80(16) yes
C28 O7 C32 105.0(2) yes
C10 C8 C14 123.40(19) yes
C10 C8 C30 116.3(2) yes
C14 C8 C30 120.3(2) yes
C12 C9 C13 105.6(2) yes
C12 C9 C25 119.9(2) yes
C13 C9 C25 134.41(19) yes
O1 C10 C8 121.3(2) yes
O1 C10 C24 116.5(2) yes
C8 C10 C24 122.2(2) yes
O3 C11 C22 116.75(19) yes
O3 C11 C25 121.41(17) yes
C22 C11 C25 121.8(3) yes
O5 C12 C9 110.19(19) yes
O5 C12 C20 125.82(19) yes
C9 C12 C20 123.8(3) yes
C9 C13 C34 106.9(2) yes
C8 C14 C23 115.49(18) yes
C8 C14 C25 113.95(17) yes
C23 C14 C25 113.57(18) yes
O2 C15 C17 115.83(19) yes
O2 C15 C23 121.89(17) yes
C17 C15 C23 122.3(2) yes
O4 C16 C36 102.8(2) yes
C15 C17 C19 121.5(3) yes
O6 C18 C19 125.70(18) yes
O6 C18 C21 110.08(19) yes
C19 C18 C21 124.2(2) yes
C17 C19 C18 115.9(2) yes
C12 C20 C22 116.0(2) yes
C18 C21 C23 120.0(2) yes
C18 C21 C29 105.29(18) yes
C23 C21 C29 134.66(19) yes
C11 C22 C20 121.9(3) yes
C14 C23 C15 125.31(18) yes
C14 C23 C21 118.66(18) yes
C15 C23 C21 116.02(17) yes
C10 C24 C35 121.4(3) yes
C9 C25 C11 116.48(17) yes
C9 C25 C14 119.54(19) yes
C11 C25 C14 123.9(2) yes
O6 C26 C29 113.2(3) yes
O4 C27 C33 104.9(2) yes
O7 C28 C31 112.5(3) yes
C21 C29 C26 106.7(2) yes
C8 C30 C31 134.8(3) yes
C8 C30 C32 120.1(3) yes
C31 C30 C32 105.1(2) yes
C28 C31 C30 106.6(3) yes
O7 C32 C30 110.8(3) yes
O7 C32 C35 125.0(3) yes
C30 C32 C35 124.3(2) yes
C27 C33 C36 106.3(3) yes
O5 C34 C13 112.0(3) yes
C24 C35 C32 115.7(3) yes
C16 C36 C33 105.4(3) yes
O1 B38 O2 114.30(16) yes
O1 B38 O3 115.16(18) yes
O1 B38 O4 104.2(2) yes
O2 B38 O3 114.5(2) yes
O2 B38 O4 103.55(17) yes
O3 B38 O4 103.06(16) yes
C9 C13 H45 124.7(15) no
C34 C13 H45 128.2(16) no
C8 C14 H50 104.2(14) no
C23 C14 H50 102.8(11) no
C25 C14 H50 105.0(11) no
O4 C16 H53 108.4(16) no
O4 C16 H54 107.7(16) no
C36 C16 H53 111.9(15) no
C36 C16 H54 113.3(16) no
H53 C16 H54 112.1(18) no
C15 C17 H48 119.5(12) no
C19 C17 H48 118.7(12) no
C17 C19 H49 128.8(13) no
C18 C19 H49 115.3(13) no
C12 C20 H43 122.3(15) no
C22 C20 H43 121.7(15) no
C11 C22 H42 116.5(12) no
C20 C22 H42 121.7(12) no
C10 C24 H37 120.9(13) no
C35 C24 H37 117.6(13) no
O6 C26 H47 115.1(13) no
C29 C26 H47 131.6(13) no
O4 C27 H51 104.3(12) no
O4 C27 H52 103.7(13) no
C33 C27 H51 116.5(15) no
C33 C27 H52 115.2(16) no
H51 C27 H52 110(2) no
O7 C28 H40 113.1(18) no
C31 C28 H40 133.9(18) no
C21 C29 H46 127.7(13) no
C26 C29 H46 125.6(13) no
C28 C31 H41 124.7(12) no
C30 C31 H41 128.7(12) no
C27 C33 H57 114(3) no
C27 C33 H58 102(3) no
C36 C33 H57 118(3) no
C36 C33 H58 89.2(17) no
H57 C33 H58 124(3) no
O5 C34 H44 116.3(13) no
C13 C34 H44 131.3(12) no
C24 C35 H39 122.9(13) no
C32 C35 H39 121.5(13) no
C16 C36 H55 111(3) no
C16 C36 H56 105.4(14) no
C33 C36 H55 102.6(19) no
C33 C36 H56 111.3(13) no
H55 C36 H56 120(3) no

loop_
_geom_bond_atom_site_label_1
_geom_bond_atom_site_label_2
_geom_bond_distance
_geom_bond_publ_flag
O1 C10 1.363(3) yes
O1 B38 1.441(3) yes
O2 C15 1.377(3) yes
O2 B38 1.435(3) yes
O3 C11 1.374(3) yes
O3 B38 1.435(3) yes
O4 C16 1.492(3) yes
O4 C27 1.488(3) yes
O4 B38 1.575(3) yes
O5 C12 1.394(3) yes
O5 C34 1.389(3) yes
O6 C18 1.384(3) yes
O6 C26 1.370(3) yes
O7 C28 1.382(4) yes
O7 C32 1.383(3) yes
C8 C10 1.391(4) yes
C8 C14 1.520(4) yes
C8 C30 1.405(3) yes
C9 C12 1.391(3) yes
C9 C13 1.446(4) yes
C9 C25 1.405(4) yes
C10 C24 1.413(4) yes
C11 C22 1.403(3) yes
C11 C25 1.392(3) yes
C12 C20 1.380(4) yes
C13 C34 1.340(4) yes
C14 C23 1.533(3) yes
C14 C25 1.523(3) yes
C15 C17 1.410(3) yes
C15 C23 1.392(3) yes
C16 C36 1.491(5) yes
C17 C19 1.387(4) yes
C18 C19 1.369(4) yes
C18 C21 1.401(3) yes
C20 C22 1.372(4) yes
C21 C23 1.411(3) yes
C21 C29 1.430(4) yes
C24 C35 1.388(4) yes
C26 C29 1.331(4) yes
C27 C33 1.492(5) yes
C28 C31 1.342(4) yes
C30 C31 1.444(4) yes
C30 C32 1.395(4) yes
C32 C35 1.378(4) yes
C33 C36 1.482(4) yes
C13 H45 0.887(18) no
C14 H50 0.93(2) no
C16 H53 1.00(2) no
C16 H54 1.01(3) no
C17 H48 1.00(3) no
C19 H49 0.940(19) no
C20 H43 0.952(19) no
C22 H42 0.94(3) no
C24 H37 1.06(3) no
C26 H47 1.01(3) no
C27 H51 1.02(3) no
C27 H52 1.01(3) no
C28 H40 0.94(3) no
C29 H46 1.02(2) no
C31 H41 0.98(3) no
C33 H57 0.84(4) no
C33 H58 1.19(5) no
C34 H44 1.01(3) no
C35 H39 0.99(3) no
C36 H55 1.11(4) no
C36 H56 1.02(3) no

loop_
_geom_contact_atom_site_label_1
_geom_contact_atom_site_label_2
_geom_contact_distance
_geom_contact_publ_flag
_geom_contact_site_symmetry_2
O1 C11 3.404(3) no .
O1 C14 2.939(3) no .
O1 C15 2.754(3) no .
O1 C16 2.985(3) no .
O1 C23 2.934(3) no .
O1 C25 3.589(3) no .
O1 C27 2.966(4) no .
O2 C10 3.418(3) no .
O2 C11 2.782(3) no .
O2 C14 3.006(3) no .
O2 C25 3.020(3) no .
O2 C27 2.868(4) no .
O3 C8 2.971(3) no .
O3 C10 2.779(3) no .
O3 C14 2.960(3) no .
O3 C15 3.385(3) no .
O3 C16 2.845(4) no .
O3 C23 3.570(3) no .
O4 C10 3.543(3) no .
O4 C11 3.557(3) no .
O4 C15 3.561(3) no .
C8 C11 3.111(3) no .
C8 C15 3.455(3) no .
C8 C21 3.446(3) no .
C8 C35 2.877(4) no .
C8 B38 2.987(4) no .
C9 C22 2.759(4) no .
C9 C23 3.445(3) no .
C10 C11 3.502(3) no .
C10 C15 3.501(4) no .
C10 C23 3.105(4) no .
C10 C25 3.422(4) no .
C10 C32 2.722(3) no .
C11 C12 2.720(4) no .
C11 C15 3.479(3) no .
C11 C23 3.400(3) no .
C13 C14 3.182(4) no .
C13 C20 3.596(4) no .
C14 C29 3.169(3) no .
C14 C31 3.203(4) no .
C14 B38 2.957(4) no .
C15 C18 2.723(3) no .
C15 C25 3.128(3) no .
C17 C21 2.765(4) no .
C17 B38 3.556(4) no .
C19 C23 2.878(3) no .
C19 C26 3.515(4) no .
C19 C29 3.578(4) no .
C20 C25 2.861(3) no .
C20 C34 3.553(4) no .
C22 B38 3.557(4) no .
C23 B38 2.961(4) no .
C24 C30 2.767(4) no .
C24 B38 3.556(4) no .
C25 C30 3.403(3) no .
C25 B38 2.995(4) no .
C28 C35 3.531(4) no .
C31 C35 3.593(4) no .
O2 C34 3.375(4) no 2_755
O3 C16 3.427(3) no 3_756
O4 O7 3.012(2) no 1_565
O4 C28 3.489(4) no 1_565
O5 C26 3.313(3) no 4_545
O5 C31 3.519(3) no 2_755
O6 C18 3.511(3) no 3_755
O6 C19 3.524(3) no 3_755
O7 O4 3.012(2) no 1_545
O7 O7 3.200(3) no 3_746
O7 C16 3.577(4) no 1_545
O7 C27 3.238(3) no 1_545
O7 C32 3.591(3) no 3_746
O7 C35 3.599(3) no 3_746
O7 C36 3.563(5) no 1_545
C10 C27 3.561(3) no 2_645
C10 C33 3.478(4) no 2_645
C12 C26 3.474(4) no 4_545
C16 O3 3.427(3) no 3_756
C16 O7 3.577(4) no 1_565
C16 C32 3.584(3) no 3_756
C18 O6 3.511(3) no 3_755
C18 C18 3.550(4) no 3_755
C19 O6 3.524(3) no 3_755
C19 C26 3.512(4) no 3_755
C21 C33 3.381(5) no 2_645
C24 C27 3.325(3) no 2_645
C26 O5 3.313(3) no 4_444
C26 C12 3.474(4) no 4_444
C26 C19 3.512(4) no 3_755
C27 O7 3.238(3) no 1_565
C27 C10 3.561(3) no 2_655
C27 C24 3.325(3) no 2_655
C28 O4 3.489(4) no 1_545
C28 C34 3.394(4) no 2_745
C30 C36 3.558(3) no 3_756
C31 O5 3.519(3) no 2_745
C31 C34 3.333(4) no 2_745
C32 O7 3.591(3) no 3_746
C32 C16 3.584(3) no 3_756
C33 C10 3.478(4) no 2_655
C33 C21 3.381(5) no 2_655
C34 O2 3.375(4) no 2_745
C34 C28 3.394(4) no 2_755
C34 C31 3.333(4) no 2_755
C35 O7 3.599(3) no 3_746
C36 O7 3.563(5) no 1_565
C36 C30 3.558(3) no 3_756
O1 H37 2.59(3) no .
O1 H52 2.50(3) no .
O1 H54 2.55(3) no .
O1 H58 3.29(5) no .
O2 H48 2.530(19) no .
O2 H51 2.92(3) no .
O2 H52 2.60(3) no .
O3 H42 2.472(19) no .
O3 H53 2.76(3) no .
O3 H54 2.87(3) no .
O4 H55 2.74(5) no .
O4 H56 3.15(3) no .
O4 H57 3.08(4) no .
O4 H58 2.66(5) no .
O5 H43 2.72(3) no .
O5 H45 3.120(18) no .
O6 H46 3.23(2) no .
O6 H49 2.59(2) no .
O7 H39 2.70(3) no .
O7 H41 3.20(3) no .
C8 H37 3.41(3) no .
C8 H41 3.05(3) no .
C9 H43 3.307(19) no .
C9 H44 3.23(3) no .
C9 H50 2.494(18) no .
C10 H39 3.35(3) no .
C10 H50 3.23(3) no .
C10 H54 3.12(3) no .
C11 H43 3.29(2) no .
C11 H50 3.254(19) no .
C12 H42 3.21(3) no .
C12 H44 3.14(3) no .
C12 H45 3.111(19) no .
C13 H41 3.42(3) no .
C13 H50 2.70(2) no .
C14 H41 3.15(2) no .
C14 H45 3.06(3) no .
C14 H46 3.09(3) no .
C15 H49 3.33(2) no .
C15 H50 3.245(19) no .
C15 H52 3.18(3) no .
C16 H51 3.10(3) no .
C16 H52 3.02(3) no .
C16 H57 3.13(4) no .
C16 H58 2.41(4) no .
C17 H52 3.38(3) no .
C18 H46 3.24(3) no .
C18 H47 3.11(3) no .
C18 H48 3.24(3) no .
C21 H47 3.21(3) no .
C21 H49 3.252(19) no .
C21 H50 2.462(17) no .
C23 H46 3.05(3) no .
C23 H48 3.34(2) no .
C24 H54 3.18(3) no .
C25 H42 3.26(2) no .
C25 H45 2.95(3) no .
C27 H53 3.20(2) no .
C27 H54 2.91(3) no .
C27 H55 2.75(4) no .
C27 H56 3.22(3) no .
C29 H50 2.682(17) no .
C30 H39 3.34(3) no .
C30 H40 3.16(3) no .
C30 H50 2.51(3) no .
C31 H50 2.77(2) no .
C32 H37 3.30(3) no .
C32 H40 3.04(3) no .
C32 H41 3.21(3) no .
C33 H53 3.21(2) no .
C33 H54 2.79(3) no .
C36 H51 2.96(3) no .
C36 H52 3.16(3) no .
B38 H51 3.06(3) no .
B38 H52 2.48(3) no .
B38 H53 2.99(3) no .
B38 H54 2.64(3) no .
H37 H39 2.42(3) no .
H37 H54 2.76(4) no .
H37 H58 3.52(5) no .
H40 H41 2.55(4) no .
H41 H45 3.11(4) no .
H41 H46 3.39(3) no .
H41 H50 2.52(3) no .
H42 H43 2.37(4) no .
H44 H45 2.55(4) no .
H45 H46 3.30(3) no .
H45 H50 2.38(4) no .
H46 H47 2.59(3) no .
H46 H50 2.40(3) no .
H48 H49 2.46(3) no .
H48 H51 3.36(4) no .
H48 H52 3.07(4) no .
H51 H55 2.96(5) no .
H51 H57 2.34(5) no .
H51 H58 3.02(5) no .
H52 H54 3.22(4) no .
H52 H57 2.60(5) no .
H52 H58 2.29(6) no .
H53 H55 2.37(5) no .
H53 H56 2.54(4) no .
H53 H58 3.38(4) no .
H54 H55 3.02(5) no .
H54 H56 2.24(4) no .
H54 H58 2.36(5) no .
H55 H57 2.25(5) no .
H55 H58 2.84(6) no .
H56 H57 2.53(4) no .
H56 H58 2.01(5) no .
O1 H51 3.49(2) no 2_645
O1 H57 3.00(3) no 2_645
O2 H40 3.23(3) no 1_565
O2 H44 2.44(3) no 2_755
O3 H40 3.41(3) no 1_565
O3 H53 3.21(3) no 3_756
O3 H54 2.82(3) no 3_756
O4 H40 3.14(3) no 1_565
O5 H41 3.02(2) no 2_755
O5 H46 2.65(3) no 2_755
O5 H47 2.31(3) no 4_545
O6 H41 3.571(18) no 4_444
O6 H56 3.11(3) no 2_645
O7 H39 3.263(18) no 3_746
O7 H51 2.63(2) no 1_545
O7 H53 3.42(3) no 1_545
O7 H53 3.59(3) no 3_756
O7 H55 2.84(5) no 1_545
O7 H55 2.95(4) no 3_756
C8 H53 3.02(3) no 3_756
C8 H57 3.34(3) no 2_645
C9 H47 3.19(2) no 4_545
C10 H51 3.60(2) no 2_645
C10 H52 3.33(2) no 2_645
C10 H53 2.89(2) no 3_756
C10 H57 3.03(3) no 2_645
C11 H40 3.60(3) no 1_565
C11 H54 3.15(3) no 3_756
C11 H56 3.46(3) no 3_756
C12 H41 3.50(3) no 2_755
C12 H45 3.34(2) no 2_755
C12 H46 3.13(3) no 2_755
C12 H47 2.58(3) no 4_545
C13 H41 3.35(3) no 2_755
C13 H47 3.30(2) no 4_545
C15 H44 3.01(3) no 2_755
C15 H57 3.29(4) no 2_645
C17 H37 3.43(3) no 2_655
C17 H39 3.24(3) no 2_655
C17 H42 3.482(18) no 4_454
C17 H43 3.40(2) no 4_454
C17 H44 3.24(3) no 2_755
C17 H47 3.60(3) no 3_755
C18 H56 3.45(3) no 2_645
C18 H57 3.17(4) no 2_645
C19 H39 3.29(3) no 2_655
C19 H42 3.34(2) no 4_454
C19 H43 3.21(2) no 4_454
C19 H57 3.59(4) no 2_645
C20 H45 3.23(2) no 2_755
C20 H46 3.12(3) no 2_755
C20 H47 3.11(3) no 4_545
C20 H48 3.56(2) no 4_555
C20 H49 3.17(2) no 4_555
C21 H57 2.83(4) no 2_645
C21 H58 3.54(5) no 2_645
C22 H37 3.15(3) no 3_756
C22 H40 3.38(3) no 1_565
C22 H45 3.56(3) no 2_755
C22 H48 3.524(19) no 4_555
C22 H49 3.21(2) no 4_555
C22 H54 3.38(3) no 3_756
C23 H57 2.93(4) no 2_645
C24 H42 3.09(3) no 3_756
C24 H48 3.40(3) no 2_645
C24 H51 3.341(19) no 2_645
C24 H52 2.77(2) no 2_645
C24 H53 2.77(2) no 3_756
C25 H56 3.58(3) no 3_756
C26 H43 3.07(3) no 2_745
C26 H49 3.54(3) no 3_755
C26 H56 3.06(3) no 2_645
C27 H37 3.35(2) no 2_655
C28 H39 3.30(2) no 3_746
C28 H44 2.87(3) no 2_745
C28 H51 3.27(3) no 1_545
C28 H55 2.95(4) no 3_756
C29 H43 2.98(3) no 2_745
C29 H49 3.57(3) no 3_755
C29 H56 3.39(3) no 2_645
C29 H57 3.38(4) no 2_645
C29 H58 3.32(5) no 2_645
C30 H53 2.92(3) no 3_756
C30 H55 3.22(4) no 3_756
C30 H56 3.51(2) no 3_756
C31 H44 3.14(3) no 2_745
C31 H55 3.14(4) no 3_756
C31 H56 3.51(3) no 3_756
C32 H51 3.16(3) no 1_545
C32 H53 2.77(3) no 3_756
C32 H55 3.43(5) no 1_545
C32 H55 3.09(4) no 3_756
C34 H40 3.11(3) no 2_755
C34 H41 2.93(2) no 2_755
C34 H47 2.80(3) no 4_545
C35 H42 3.35(3) no 3_756
C35 H48 3.60(3) no 2_645
C35 H52 3.06(2) no 2_645
C35 H53 2.75(2) no 3_756
C35 H55 3.27(5) no 1_545
C36 H39 3.54(2) no 1_565
B38 H40 3.51(3) no 1_565
H37 C17 3.43(3) no 2_645
H37 C22 3.15(3) no 3_756
H37 C27 3.35(2) no 2_645
H37 H42 2.38(4) no 3_756
H37 H48 2.66(4) no 2_645
H37 H51 3.08(3) no 2_645
H37 H52 2.87(3) no 2_645
H37 H53 3.34(3) no 3_756
H39 O7 3.263(18) no 3_746
H39 C17 3.24(3) no 2_645
H39 C19 3.29(3) no 2_645
H39 C28 3.30(2) no 3_746
H39 C36 3.54(2) no 1_545
H39 H40 3.08(3) no 3_746
H39 H42 3.06(3) no 3_756
H39 H48 3.14(3) no 2_645
H39 H49 3.31(4) no 2_645
H39 H51 3.52(4) no 1_545
H39 H52 3.29(3) no 2_645
H39 H53 3.30(3) no 3_756
H39 H55 2.55(5) no 1_545
H39 H57 3.22(4) no 1_545
H40 O2 3.23(3) no 1_545
H40 O3 3.41(3) no 1_545
H40 O4 3.14(3) no 1_545
H40 C11 3.60(3) no 1_545
H40 C22 3.38(3) no 1_545
H40 C34 3.11(3) no 2_745
H40 B38 3.51(3) no 1_545
H40 H39 3.08(3) no 3_746
H40 H42 2.98(3) no 1_545
H40 H44 2.51(4) no 2_745
H40 H49 3.27(3) no 4_545
H40 H51 3.39(4) no 1_545
H40 H55 3.41(5) no 3_756
H41 O5 3.02(2) no 2_745
H41 O6 3.571(18) no 4_545
H41 C12 3.50(3) no 2_745
H41 C13 3.35(3) no 2_745
H41 C34 2.93(2) no 2_745
H41 H44 3.04(3) no 2_745
H42 C17 3.482(18) no 4_555
H42 C19 3.34(2) no 4_555
H42 C24 3.09(3) no 3_756
H42 C35 3.35(3) no 3_756
H42 H37 2.38(4) no 3_756
H42 H39 3.06(3) no 3_756
H42 H40 2.98(3) no 1_565
H42 H48 2.90(3) no 4_555
H42 H49 2.78(3) no 4_555
H42 H54 3.28(4) no 3_756
H43 C17 3.40(2) no 4_555
H43 C19 3.21(2) no 4_555
H43 C26 3.07(3) no 2_755
H43 C29 2.98(3) no 2_755
H43 H45 3.47(3) no 2_755
H43 H46 2.66(4) no 2_755
H43 H47 2.88(3) no 2_755
H43 H47 3.26(3) no 4_545
H43 H48 2.97(3) no 4_555
H43 H49 2.72(3) no 4_555
H44 O2 2.44(3) no 2_745
H44 C15 3.01(3) no 2_745
H44 C17 3.24(3) no 2_745
H44 C28 2.87(3) no 2_755
H44 C31 3.14(3) no 2_755
H44 H40 2.51(4) no 2_755
H44 H41 3.04(3) no 2_755
H44 H47 3.30(4) no 4_545
H44 H48 3.06(3) no 2_745
H45 C12 3.34(2) no 2_745
H45 C20 3.23(2) no 2_745
H45 C22 3.56(3) no 2_745
H45 H43 3.47(3) no 2_745
H45 H49 3.45(3) no 3_755
H46 O5 2.65(3) no 2_745
H46 C12 3.13(3) no 2_745
H46 C20 3.12(3) no 2_745
H46 H43 2.66(4) no 2_745
H46 H58 3.40(5) no 2_645
H47 O5 2.31(3) no 4_444
H47 C9 3.19(2) no 4_444
H47 C12 2.58(3) no 4_444
H47 C13 3.30(2) no 4_444
H47 C17 3.60(3) no 3_755
H47 C20 3.11(3) no 4_444
H47 C34 2.80(3) no 4_444
H47 H43 2.88(3) no 2_745
H47 H43 3.26(3) no 4_444
H47 H44 3.30(4) no 4_444
H47 H56 3.35(4) no 2_645
H48 C20 3.56(2) no 4_454
H48 C22 3.524(19) no 4_454
H48 C24 3.40(3) no 2_655
H48 C35 3.60(3) no 2_655
H48 H37 2.66(4) no 2_655
H48 H39 3.14(3) no 2_655
H48 H42 2.90(3) no 4_454
H48 H43 2.97(3) no 4_454
H48 H44 3.06(3) no 2_755
H49 C20 3.17(2) no 4_454
H49 C22 3.21(2) no 4_454
H49 C26 3.54(3) no 3_755
H49 C29 3.57(3) no 3_755
H49 H39 3.31(4) no 2_655
H49 H40 3.27(3) no 4_444
H49 H42 2.78(3) no 4_454
H49 H43 2.72(3) no 4_454
H49 H45 3.45(3) no 3_755
H51 O1 3.49(2) no 2_655
H51 O7 2.63(2) no 1_565
H51 C10 3.60(2) no 2_655
H51 C24 3.341(19) no 2_655
H51 C28 3.27(3) no 1_565
H51 C32 3.16(3) no 1_565
H51 H37 3.08(3) no 2_655
H51 H39 3.52(4) no 1_565
H51 H40 3.39(4) no 1_565
H52 C10 3.33(2) no 2_655
H52 C24 2.77(2) no 2_655
H52 C35 3.06(2) no 2_655
H52 H37 2.87(3) no 2_655
H52 H39 3.29(3) no 2_655
H53 O3 3.21(3) no 3_756
H53 O7 3.42(3) no 1_565
H53 O7 3.59(3) no 3_756
H53 C8 3.02(3) no 3_756
H53 C10 2.89(2) no 3_756
H53 C24 2.77(2) no 3_756
H53 C30 2.92(3) no 3_756
H53 C32 2.77(3) no 3_756
H53 C35 2.75(2) no 3_756
H53 H37 3.34(3) no 3_756
H53 H39 3.30(3) no 3_756
H53 H54 3.58(4) no 3_756
H54 O3 2.82(3) no 3_756
H54 C11 3.15(3) no 3_756
H54 C22 3.38(3) no 3_756
H54 H42 3.28(4) no 3_756
H54 H53 3.58(4) no 3_756
H55 O7 2.84(5) no 1_565
H55 O7 2.95(4) no 3_756
H55 C28 2.95(4) no 3_756
H55 C30 3.22(4) no 3_756
H55 C31 3.14(4) no 3_756
H55 C32 3.43(5) no 1_565
H55 C32 3.09(4) no 3_756
H55 C35 3.27(5) no 1_565
H55 H39 2.55(5) no 1_565
H55 H40 3.41(5) no 3_756
H56 O6 3.11(3) no 2_655
H56 C11 3.46(3) no 3_756
H56 C18 3.45(3) no 2_655
H56 C25 3.58(3) no 3_756
H56 C26 3.06(3) no 2_655
H56 C29 3.39(3) no 2_655
H56 C30 3.51(2) no 3_756
H56 C31 3.51(3) no 3_756
H56 H47 3.35(4) no 2_655
H57 O1 3.00(3) no 2_655
H57 C8 3.34(3) no 2_655
H57 C10 3.03(3) no 2_655
H57 C15 3.29(4) no 2_655
H57 C18 3.17(4) no 2_655
H57 C19 3.59(4) no 2_655
H57 C21 2.83(4) no 2_655
H57 C23 2.93(4) no 2_655
H57 C29 3.38(4) no 2_655
H57 H39 3.22(4) no 1_565
H58 C21 3.54(5) no 2_655
H58 C29 3.32(5) no 2_655
H58 H46 3.40(5) no 2_655

loop_
_geom_torsion_atom_site_label_1
_geom_torsion_atom_site_label_2
_geom_torsion_atom_site_label_3
_geom_torsion_atom_site_label_4
_geom_torsion
_geom_torsion_publ_flag
C10 O1 B38 O2 113.1(2) no
C10 O1 B38 O3 -22.5(3) no
C10 O1 B38 O4 -134.56(17) no
B38 O1 C10 C8 -49.4(3) no
B38 O1 C10 C24 132.11(19) no
C15 O2 B38 O1 -26.4(3) no
C15 O2 B38 O3 109.46(19) no
C15 O2 B38 O4 -139.13(15) no
B38 O2 C15 C17 135.03(19) no
B38 O2 C15 C23 -46.0(3) no
C11 O3 B38 O1 108.6(3) no
C11 O3 B38 O2 -26.9(3) no
C11 O3 B38 O4 -138.65(17) no
B38 O3 C11 C22 132.94(17) no
B38 O3 C11 C25 -49.3(3) no
C16 O4 C27 C33 3.8(3) no
C27 O4 C16 C36 -22.9(2) no
C16 O4 B38 O1 66.18(18) no
C16 O4 B38 O2 -173.97(15) no
C16 O4 B38 O3 -54.4(3) no
B38 O4 C16 C36 -156.57(14) no
C27 O4 B38 O1 -64.2(3) no
C27 O4 B38 O2 55.6(3) no
C27 O4 B38 O3 175.21(17) no
B38 O4 C27 C33 137.36(18) no
C12 O5 C34 C13 1.2(3) no
C34 O5 C12 C9 -0.9(2) no
C34 O5 C12 C20 174.81(19) no
C18 O6 C26 C29 -0.3(3) no
C26 O6 C18 C19 -179.2(3) no
C26 O6 C18 C21 0.7(3) no
C28 O7 C32 C30 -0.0(2) no
C28 O7 C32 C35 -179.50(17) no
C32 O7 C28 C31 -0.3(2) no
C10 C8 C14 C23 -44.4(3) no
C10 C8 C14 C25 89.8(2) no
C14 C8 C10 O1 -2.8(3) no
C14 C8 C10 C24 175.64(14) no
C10 C8 C30 C31 -177.40(17) no
C10 C8 C30 C32 2.5(3) no
C30 C8 C10 O1 178.05(15) no
C30 C8 C10 C24 -3.5(3) no
C14 C8 C30 C31 3.4(3) no
C14 C8 C30 C32 -176.67(14) no
C30 C8 C14 C23 134.75(17) no
C30 C8 C14 C25 -91.1(2) no
C12 C9 C13 C34 0.4(3) no
C13 C9 C12 O5 0.3(3) no
C13 C9 C12 C20 -175.50(18) no
C12 C9 C25 C11 -0.8(3) no
C12 C9 C25 C14 -178.48(17) no
C25 C9 C12 O5 177.30(17) no
C25 C9 C12 C20 1.5(3) no
C13 C9 C25 C11 175.1(2) no
C13 C9 C25 C14 -2.5(4) no
C25 C9 C13 C34 -175.9(2) no
O1 C10 C24 C35 -179.34(14) no
C8 C10 C24 C35 2.1(3) no
O3 C11 C22 C20 177.23(16) no
O3 C11 C25 C9 -177.29(15) no
O3 C11 C25 C14 0.2(3) no
C22 C11 C25 C9 0.4(3) no
C22 C11 C25 C14 177.93(17) no
C25 C11 C22 C20 -0.6(3) no
O5 C12 C20 C22 -176.72(18) no
C9 C12 C20 C22 -1.6(4) no
C9 C13 C34 O5 -1.0(3) no
C8 C14 C23 C15 86.7(3) no
C8 C14 C23 C21 -94.4(3) no
C8 C14 C25 C9 128.26(19) no
C8 C14 C25 C11 -49.2(3) no
C23 C14 C25 C9 -96.7(3) no
C23 C14 C25 C11 85.8(3) no
C25 C14 C23 C15 -47.7(3) no
C25 C14 C23 C21 131.3(2) no
O2 C15 C17 C19 -179.58(19) no
O2 C15 C23 C14 -2.1(4) no
O2 C15 C23 C21 178.97(18) no
C17 C15 C23 C14 176.8(2) no
C17 C15 C23 C21 -2.1(4) no
C23 C15 C17 C19 1.5(4) no
O4 C16 C36 C33 33.3(3) no
C15 C17 C19 C18 0.0(4) no
O6 C18 C19 C17 179.1(2) no
O6 C18 C21 C23 -179.89(17) no
O6 C18 C21 C29 -0.7(3) no
C19 C18 C21 C23 -0.0(4) no
C19 C18 C21 C29 179.1(3) no
C21 C18 C19 C17 -0.7(4) no
C12 C20 C22 C11 1.1(3) no
C18 C21 C23 C14 -177.61(19) no
C18 C21 C23 C15 1.4(4) no
C18 C21 C29 C26 0.5(3) no
C23 C21 C29 C26 179.5(3) no
C29 C21 C23 C14 3.6(4) no
C29 C21 C23 C15 -177.4(3) no
C10 C24 C35 C32 0.4(3) no
O6 C26 C29 C21 -0.1(3) no
O4 C27 C33 C36 17.3(4) no
O7 C28 C31 C30 0.5(3) no
C8 C30 C31 C28 179.39(19) no
C8 C30 C32 O7 -179.59(15) no
C8 C30 C32 C35 -0.1(3) no
C31 C30 C32 O7 0.3(2) no
C31 C30 C32 C35 179.81(16) no
C32 C30 C31 C28 -0.5(2) no
O7 C32 C35 C24 178.06(16) no
C30 C32 C35 C24 -1.3(3) no
C27 C33 C36 C16 -32.1(4) no
